data_2013528
loop_
_publ_author_name
'Jian-Fang Ma'
'Jin Yang'
'Jing-Fu Liu'

_publ_section_title
;
 A novel cobalt(II) coordination polymer containing the fumarate anion
 and <i>o</i>-phenanthroline
;
_journal_issue 8
_journal_name_full 'Acta Crystallographica Section C'
_journal_page_first m304
_journal_page_last m306
_journal_paper_doi 10.1107/S0108270103012101
_journal_volume 59
_journal_year 2003
_chemical_formula_iupac '[Co2 (C4 H2 O4)2 (C12 H8 N2)2]'
_chemical_formula_moiety 'C32 H20 Co2 N4 O8'
_chemical_formula_sum 'C32 H20 Co2 N4 O8'
_chemical_formula_weight 706.38
_chemical_name_systematic
;
di-\m-fumatato-bis(o-phenanthroline)dicobalt(II)
;
_space_group_IT_number 13
_symmetry_cell_setting monoclinic
_symmetry_space_group_name_Hall '-P 2yc'
_symmetry_space_group_name_H-M 'P 1 2/c 1'
_atom_sites_solution_hydrogens geom
_atom_sites_solution_primary direct
_atom_sites_solution_secondary difmap
_audit_creation_method SHELXL-97
_cell_angle_alpha 90.00
_cell_angle_beta 96.89(3)
_cell_angle_gamma 90.00
_cell_formula_units_Z 4
_cell_length_a 12.264(3)
_cell_length_b 10.111(2)
_cell_length_c 22.650(5)
_cell_measurement_reflns_used 24016
_cell_measurement_temperature 293(2)
_cell_measurement_theta_max 27.48
_cell_measurement_theta_min 1.67
_cell_volume 2788.3(11)
_computing_cell_refinement PROCESS-AUTO
_computing_data_collection PROCESS-AUTO
_computing_data_reduction PROCESS-AUTO
_computing_molecular_graphics 'SHELXTL-Plus (Sheldrick, 1990)'
_computing_structure_refinement 'SHELXL97 (Sheldrick, 1997)'
_computing_structure_solution 'SHELXS97 (Sheldrick, 1997)'
_diffrn_ambient_temperature 293(2)
_diffrn_detector_area_resol_mean 10.0
_diffrn_measured_fraction_theta_full 0.995
_diffrn_measured_fraction_theta_max 0.995
_diffrn_measurement_device_type 'Rigaku RAXIS-RAPID'
_diffrn_measurement_method '\w scan'
_diffrn_radiation_monochromator graphite
_diffrn_radiation_source rotor-target
_diffrn_radiation_type MoK\a
_diffrn_radiation_wavelength 0.71073
_diffrn_reflns_av_R_equivalents 0.0339
_diffrn_reflns_av_sigmaI/netI 0.0288
_diffrn_reflns_limit_h_max 15
_diffrn_reflns_limit_h_min 0
_diffrn_reflns_limit_k_max 13
_diffrn_reflns_limit_k_min 0
_diffrn_reflns_limit_l_max 29
_diffrn_reflns_limit_l_min -29
_diffrn_reflns_number 24016
_diffrn_reflns_theta_full 27.48
_diffrn_reflns_theta_max 27.48
_diffrn_reflns_theta_min 1.67
_diffrn_standards_decay_% 0
_diffrn_standards_interval_time 0
_diffrn_standards_number 0
_exptl_absorpt_coefficient_mu 1.254
_exptl_absorpt_correction_T_max 0.744
_exptl_absorpt_correction_T_min 0.549
_exptl_absorpt_correction_type multi-scan
_exptl_absorpt_process_details
;
Higashi (1995)
;
_exptl_crystal_colour purple
_exptl_crystal_density_diffrn 1.683
_exptl_crystal_density_method 'not measured'
_exptl_crystal_description block
_exptl_crystal_F_000 1432
_exptl_crystal_size_max 0.439
_exptl_crystal_size_mid 0.368
_exptl_crystal_size_min 0.236
_refine_diff_density_max 0.584
_refine_diff_density_min -0.577
_refine_ls_extinction_method none
_refine_ls_goodness_of_fit_ref 1.073
_refine_ls_hydrogen_treatment constr
_refine_ls_matrix_type full
_refine_ls_number_parameters 415
_refine_ls_number_reflns 6376
_refine_ls_number_restraints 0
_refine_ls_restrained_S_all 1.073
_refine_ls_R_factor_all 0.0336
_refine_ls_R_factor_gt 0.0275
_refine_ls_shift/su_max 0.003
_refine_ls_shift/su_mean 0.000
_refine_ls_structure_factor_coef Fsqd
_refine_ls_weighting_details 'calc w=1/[\s^2^(Fo^2^)+(0.0564P)^2^] where P=(Fo^2^+2Fc^2^)/3'
_refine_ls_weighting_scheme calc
_refine_ls_wR_factor_gt 0.0769
_refine_ls_wR_factor_ref 0.0858
_reflns_number_gt 5500
_reflns_number_total 6376
_reflns_threshold_expression I>2\s(I)
_cod_data_source_file ta1410.cif
_cod_data_source_block I
_cod_depositor_comments
;
The following automatic conversions were performed:
'_symmetry_cell_setting' value 'Monoclinic' changed to 'monoclinic'
according to '/home/saulius/struct/CIF-dictionaries/cif_core.dic'
dictionary named 'cif_core.dic' version 2.4.1 from 2010-06-29.

Automatic conversion script
Id: cif_fix_enum 1527 2010-12-29 10:47:43Z saulius 

The following automatic conversions were performed:

'_symmetry_cell_setting' value 'Monoclinic' changed to 'monoclinic'
according to /home/saulius/struct/CIF-dictionaries/cif_core.dic
dictionary named 'cif_core.dic' version 2.4.1 from 2010-06-29.

Automatic conversion script
Id: cif_fix_values 1715 2011-07-08 13:25:40Z adriana 
;
_cod_original_cell_volume 2788.2(11)
_cod_original_sg_symbol_H-M 'P 2/c'
_cod_database_code 2013528
_cod_database_fobs_code 2013528

loop_
_symmetry_equiv_pos_as_xyz
'x, y, z'
'-x, y, -z+1/2'
'-x, -y, -z'
'x, -y, z-1/2'

loop_
_atom_site_label
_atom_site_fract_x
_atom_site_fract_y
_atom_site_fract_z
_atom_site_U_iso_or_equiv
_atom_site_adp_type
_atom_site_calc_flag
_atom_site_refinement_flags
_atom_site_occupancy
_atom_site_disorder_assembly
_atom_site_disorder_group
_atom_site_type_symbol
C1 0.78426(13) 0.43497(16) 0.67346(7) 0.0149(3) Uani d . 1 . . C
C2 0.76938(14) 0.53392(16) 0.72081(7) 0.0185(3) Uani d . 1 . . C
H2 0.8104 0.6115 0.7222 0.022 Uiso calc R 1 . . H
C3 0.70058(14) 0.51650(16) 0.76093(7) 0.0178(3) Uani d . 1 . . C
H3 0.6581 0.4401 0.7592 0.021 Uiso calc R 1 . . H
C4 0.68880(13) 0.61492(16) 0.80881(7) 0.0141(3) Uani d . 1 . . C
C5 0.88864(13) 0.63208(16) 0.97498(7) 0.0135(3) Uani d . 1 . . C
C6 0.97230(13) 0.52378(16) 0.97524(7) 0.0146(3) Uani d . 1 . . C
H6 0.9861 0.4882 0.9390 0.018 Uiso calc R 1 . . H
C7 0.60453(13) 0.64443(16) 1.00341(7) 0.0145(3) Uani d . 1 . . C
C8 0.51762(13) 0.54595(17) 0.98244(7) 0.0167(3) Uani d . 1 . . C
H8 0.4867 0.5491 0.9429 0.020 Uiso calc R 1 . . H
C101 0.66938(14) 0.01467(17) 0.55520(7) 0.0163(3) Uani d . 1 . . C
H101 0.6142 0.0685 0.5365 0.020 Uiso calc R 1 . . H
C102 0.65370(15) -0.12319(18) 0.55331(7) 0.0200(4) Uani d . 1 . . C
H102 0.5886 -0.1588 0.5347 0.024 Uiso calc R 1 . . H
C103 0.73530(15) -0.20485(17) 0.57919(8) 0.0201(4) Uani d . 1 . . C
H103 0.7269 -0.2962 0.5774 0.024 Uiso calc R 1 . . H
C104 0.83213(14) -0.14824(17) 0.60860(7) 0.0168(3) Uani d . 1 . . C
C105 0.83947(13) -0.00902(16) 0.60964(7) 0.0128(3) Uani d . 1 . . C
C106 0.92195(16) -0.22544(17) 0.63677(9) 0.0212(4) Uani d . 1 . . C
H106 0.9187 -0.3172 0.6344 0.025 Uiso calc R 1 . . H
C107 1.01089(15) -0.16713(18) 0.66659(8) 0.0217(4) Uani d . 1 . . C
H107 1.0675 -0.2193 0.6850 0.026 Uiso calc R 1 . . H
C108 1.01956(14) -0.02520(17) 0.67040(7) 0.0167(3) Uani d . 1 . . C
C109 0.93503(13) 0.05296(16) 0.64097(7) 0.0135(3) Uani d . 1 . . C
C110 1.10878(14) 0.04141(19) 0.70208(8) 0.0214(4) Uani d . 1 . . C
H110 1.1663 -0.0065 0.7223 0.026 Uiso calc R 1 . . H
C111 1.11090(14) 0.17744(19) 0.70315(7) 0.0206(4) Uani d . 1 . . C
H111 1.1688 0.2225 0.7246 0.025 Uiso calc R 1 . . H
C112 1.02364(14) 0.24713(17) 0.67100(8) 0.0174(3) Uani d . 1 . . C
H112 1.0260 0.3391 0.6711 0.021 Uiso calc R 1 . . H
C201 0.46772(14) 0.83281(17) 0.82226(7) 0.0162(3) Uani d . 1 . . C
H201 0.4575 0.7422 0.8172 0.019 Uiso calc R 1 . . H
C202 0.38576(14) 0.91871(19) 0.79549(7) 0.0201(4) Uani d . 1 . . C
H202 0.3235 0.8853 0.7729 0.024 Uiso calc R 1 . . H
C203 0.39937(14) 1.05284(18) 0.80336(7) 0.0196(4) Uani d . 1 . . C
H203 0.3458 1.1112 0.7866 0.024 Uiso calc R 1 . . H
C204 0.49575(14) 1.10142(17) 0.83724(7) 0.0163(3) Uani d . 1 . . C
C205 0.57327(13) 1.00775(15) 0.86112(7) 0.0127(3) Uani d . 1 . . C
C206 0.51798(16) 1.23929(17) 0.84749(8) 0.0221(4) Uani d . 1 . . C
H206 0.4664 1.3017 0.8323 0.026 Uiso calc R 1 . . H
C207 0.61298(16) 1.27995(17) 0.87891(8) 0.0226(4) Uani d . 1 . . C
H207 0.6253 1.3699 0.8851 0.027 Uiso calc R 1 . . H
C208 0.69516(14) 1.18649(17) 0.90284(7) 0.0169(3) Uani d . 1 . . C
C209 0.67479(13) 1.05033(16) 0.89431(7) 0.0127(3) Uani d . 1 . . C
C210 0.79664(16) 1.22348(18) 0.93420(8) 0.0217(4) Uani d . 1 . . C
H210 0.8138 1.3124 0.9405 0.026 Uiso calc R 1 . . H
C211 0.87007(14) 1.12743(18) 0.95542(7) 0.0208(4) Uani d . 1 . . C
H211 0.9376 1.1506 0.9760 0.025 Uiso calc R 1 . . H
C212 0.84218(14) 0.99361(18) 0.94577(7) 0.0172(3) Uani d . 1 . . C
H212 0.8920 0.9293 0.9610 0.021 Uiso calc R 1 . . H
N1 0.93849(11) 0.18762(13) 0.64073(6) 0.0134(3) Uani d . 1 . . N
N2 0.75940(11) 0.07160(13) 0.58248(6) 0.0131(3) Uani d . 1 . . N
N3 0.55857(11) 0.87480(13) 0.85426(6) 0.0131(3) Uani d . 1 . . N
N4 0.74773(11) 0.95512(13) 0.91587(6) 0.0128(3) Uani d . 1 . . N
O1 0.84044(10) 0.46731(12) 0.63247(5) 0.0192(3) Uani d . 1 . . O
O2 0.74096(10) 0.32169(11) 0.67522(5) 0.0157(2) Uani d . 1 . . O
O3 0.73935(10) 0.72436(11) 0.80923(5) 0.0155(2) Uani d . 1 . . O
O4 0.63002(10) 0.58483(12) 0.84911(5) 0.0182(3) Uani d . 1 . . O
O5 0.82484(10) 0.64344(13) 0.92737(5) 0.0225(3) Uani d . 1 . . O
O6 0.88844(10) 0.70520(12) 1.02024(5) 0.0152(2) Uani d . 1 . . O
O7 0.61330(10) 0.74478(11) 0.97060(5) 0.0157(2) Uani d . 1 . . O
O8 0.66130(10) 0.62482(13) 1.05234(5) 0.0221(3) Uani d . 1 . . O
Co1 0.798748(17) 0.27685(2) 0.590143(9) 0.01125(7) Uani d . 1 . . Co
Co2 0.691125(18) 0.76042(2) 0.897057(9) 0.01112(7) Uani d . 1 . . Co

loop_
_atom_site_aniso_label
_atom_site_aniso_U_11
_atom_site_aniso_U_22
_atom_site_aniso_U_33
_atom_site_aniso_U_12
_atom_site_aniso_U_13
_atom_site_aniso_U_23
C1 0.0159(8) 0.0154(7) 0.0129(7) 0.0024(6) -0.0002(6) -0.0024(6)
C2 0.0243(9) 0.0137(8) 0.0178(8) -0.0014(6) 0.0033(7) -0.0036(6)
C3 0.0224(9) 0.0135(8) 0.0174(8) -0.0006(6) 0.0022(7) -0.0044(6)
C4 0.0154(8) 0.0144(7) 0.0120(7) 0.0042(6) -0.0005(6) -0.0009(6)
C5 0.0129(7) 0.0127(7) 0.0147(7) 0.0007(6) 0.0013(6) 0.0023(6)
C6 0.0157(8) 0.0145(7) 0.0137(7) 0.0026(6) 0.0019(6) -0.0015(6)
C7 0.0146(8) 0.0159(8) 0.0133(7) -0.0021(6) 0.0023(6) -0.0009(6)
C8 0.0179(8) 0.0184(8) 0.0130(7) -0.0039(7) -0.0014(6) -0.0004(6)
C101 0.0161(8) 0.0190(8) 0.0140(7) -0.0037(6) 0.0021(6) -0.0007(6)
C102 0.0216(9) 0.0206(9) 0.0178(8) -0.0083(7) 0.0025(7) -0.0025(7)
C103 0.0263(10) 0.0134(8) 0.0217(8) -0.0045(7) 0.0073(7) -0.0020(7)
C104 0.0204(8) 0.0138(8) 0.0170(8) -0.0007(6) 0.0060(7) 0.0012(6)
C105 0.0143(8) 0.0132(8) 0.0117(7) 0.0014(6) 0.0044(6) 0.0009(6)
C106 0.0257(10) 0.0129(8) 0.0267(9) 0.0046(7) 0.0103(8) 0.0040(7)
C107 0.0208(9) 0.0195(9) 0.0255(9) 0.0088(7) 0.0053(7) 0.0084(7)
C108 0.0153(8) 0.0203(8) 0.0152(8) 0.0050(6) 0.0045(6) 0.0041(6)
C109 0.0143(8) 0.0154(7) 0.0113(7) 0.0009(6) 0.0038(6) 0.0010(6)
C110 0.0158(8) 0.0289(10) 0.0191(8) 0.0055(7) 0.0008(7) 0.0044(7)
C111 0.0141(8) 0.0296(10) 0.0170(8) -0.0019(7) -0.0028(6) -0.0002(7)
C112 0.0163(8) 0.0187(8) 0.0169(8) 0.0002(6) 0.0011(7) -0.0019(6)
C201 0.0164(8) 0.0169(8) 0.0152(7) 0.0016(6) 0.0009(6) -0.0025(6)
C202 0.0165(8) 0.0265(9) 0.0166(8) 0.0022(7) -0.0014(7) -0.0024(7)
C203 0.0165(8) 0.0256(9) 0.0163(8) 0.0085(7) -0.0002(6) 0.0021(7)
C204 0.0180(8) 0.0160(8) 0.0153(7) 0.0039(6) 0.0038(6) 0.0026(6)
C205 0.0148(8) 0.0122(7) 0.0116(7) 0.0016(6) 0.0044(6) 0.0009(6)
C206 0.0267(10) 0.0141(8) 0.0259(10) 0.0076(7) 0.0052(8) 0.0048(7)
C207 0.0307(11) 0.0102(8) 0.0279(9) 0.0021(7) 0.0081(8) 0.0012(7)
C208 0.0200(9) 0.0135(8) 0.0181(8) -0.0018(6) 0.0053(7) -0.0003(6)
C209 0.0149(8) 0.0117(7) 0.0122(7) 0.0003(6) 0.0047(6) 0.0008(6)
C210 0.0263(10) 0.0160(8) 0.0236(9) -0.0086(7) 0.0071(8) -0.0042(7)
C211 0.0180(8) 0.0259(9) 0.0184(8) -0.0090(7) 0.0019(7) -0.0035(7)
C212 0.0153(8) 0.0216(8) 0.0146(7) -0.0014(6) 0.0008(6) 0.0000(6)
N1 0.0143(7) 0.0150(7) 0.0110(6) 0.0007(5) 0.0013(5) -0.0002(5)
N2 0.0144(7) 0.0140(6) 0.0110(6) 0.0018(5) 0.0019(5) 0.0006(5)
N3 0.0146(7) 0.0132(6) 0.0117(6) 0.0008(5) 0.0018(5) -0.0007(5)
N4 0.0129(6) 0.0139(6) 0.0120(6) -0.0003(5) 0.0024(5) 0.0004(5)
O1 0.0263(7) 0.0152(6) 0.0172(6) -0.0031(5) 0.0074(5) -0.0032(5)
O2 0.0188(6) 0.0126(5) 0.0159(6) -0.0005(4) 0.0027(5) -0.0026(4)
O3 0.0189(6) 0.0136(6) 0.0138(5) -0.0006(4) 0.0015(5) -0.0015(4)
O4 0.0249(6) 0.0138(6) 0.0167(6) -0.0002(5) 0.0065(5) -0.0016(5)
O5 0.0254(7) 0.0246(7) 0.0154(6) 0.0135(5) -0.0060(5) -0.0024(5)
O6 0.0170(6) 0.0151(5) 0.0138(5) 0.0011(4) 0.0026(4) -0.0016(4)
O7 0.0197(6) 0.0135(5) 0.0145(5) -0.0011(4) 0.0043(5) 0.0010(4)
O8 0.0228(6) 0.0244(7) 0.0170(6) -0.0122(5) -0.0068(5) 0.0052(5)
Co1 0.01303(12) 0.01011(12) 0.01023(11) 0.00141(7) -0.00012(8) -0.00075(7)
Co2 0.01319(12) 0.00988(12) 0.00997(11) 0.00183(7) 0.00015(8) 0.00022(7)

loop_
_atom_type_symbol
_atom_type_description
_atom_type_scat_dispersion_real
_atom_type_scat_dispersion_imag
_atom_type_scat_source
C C 0.0033 0.0016 'International Tables Vol C Tables 4.2.6.8 and 6.1.1.4'
H H 0.0000 0.0000 'International Tables Vol C Tables 4.2.6.8 and 6.1.1.4'
N N 0.0061 0.0033 'International Tables Vol C Tables 4.2.6.8 and 6.1.1.4'
O O 0.0106 0.0060 'International Tables Vol C Tables 4.2.6.8 and 6.1.1.4'
Co Co 0.3494 0.9721 'International Tables Vol C Tables 4.2.6.8 and 6.1.1.4'

loop_
_geom_angle_atom_site_label_1
_geom_angle_atom_site_label_2
_geom_angle_atom_site_label_3
_geom_angle_site_symmetry_1
_geom_angle_site_symmetry_3
_geom_angle
_geom_angle_publ_flag
O1 C1 O2 . . 121.70(15) ?
O1 C1 C2 . . 118.59(15) ?
O2 C1 C2 . . 119.71(15) ?
C3 C2 C1 . . 123.13(16) ?
C3 C2 H2 . . 118.4 ?
C1 C2 H2 . . 118.4 ?
C2 C3 C4 . . 122.38(16) ?
C2 C3 H3 . . 118.8 ?
C4 C3 H3 . . 118.8 ?
O4 C4 O3 . . 121.63(14) ?
O4 C4 C3 . . 118.49(15) ?
O3 C4 C3 . . 119.86(15) ?
O5 C5 O6 . . 125.42(15) ?
O5 C5 C6 . . 115.11(14) ?
O6 C5 C6 . . 119.44(14) ?
C6 C6 C5 3_767 . 123.19(19) ?
C6 C6 H6 3_767 . 118.4 ?
C5 C6 H6 . . 118.4 ?
O8 C7 O7 . . 124.58(15) ?
O8 C7 C8 . . 118.40(15) ?
O7 C7 C8 . . 116.99(14) ?
C8 C8 C7 3_667 . 123.15(19) ?
C8 C8 H8 3_667 . 118.4 ?
C7 C8 H8 . . 118.4 ?
N2 C101 C102 . . 123.08(16) ?
N2 C101 H101 . . 118.5 ?
C102 C101 H101 . . 118.5 ?
C103 C102 C101 . . 119.51(16) ?
C103 C102 H102 . . 120.2 ?
C101 C102 H102 . . 120.2 ?
C102 C103 C104 . . 119.11(16) ?
C102 C103 H103 . . 120.4 ?
C104 C103 H103 . . 120.4 ?
C105 C104 C103 . . 117.46(16) ?
C105 C104 C106 . . 119.41(16) ?
C103 C104 C106 . . 123.13(16) ?
N2 C105 C104 . . 123.19(16) ?
N2 C105 C109 . . 117.50(15) ?
C104 C105 C109 . . 119.31(15) ?
C107 C106 C104 . . 121.10(16) ?
C107 C106 H106 . . 119.4 ?
C104 C106 H106 . . 119.4 ?
C106 C107 C108 . . 121.01(16) ?
C106 C107 H107 . . 119.5 ?
C108 C107 H107 . . 119.5 ?
C110 C108 C109 . . 117.20(16) ?
C110 C108 C107 . . 123.70(16) ?
C109 C108 C107 . . 119.10(16) ?
N1 C109 C108 . . 122.81(16) ?
N1 C109 C105 . . 117.22(15) ?
C108 C109 C105 . . 119.97(15) ?
C111 C110 C108 . . 119.97(16) ?
C111 C110 H110 . . 120.0 ?
C108 C110 H110 . . 120.0 ?
C110 C111 C112 . . 118.64(16) ?
C110 C111 H111 . . 120.7 ?
C112 C111 H111 . . 120.7 ?
N1 C112 C111 . . 122.94(16) ?
N1 C112 H112 . . 118.5 ?
C111 C112 H112 . . 118.5 ?
N3 C201 C202 . . 123.22(16) ?
N3 C201 H201 . . 118.4 ?
C202 C201 H201 . . 118.4 ?
C203 C202 C201 . . 118.86(16) ?
C203 C202 H202 . . 120.6 ?
C201 C202 H202 . . 120.6 ?
C202 C203 C204 . . 119.48(16) ?
C202 C203 H203 . . 120.3 ?
C204 C203 H203 . . 120.3 ?
C205 C204 C203 . . 117.20(16) ?
C205 C204 C206 . . 119.12(16) ?
C203 C204 C206 . . 123.67(16) ?
N3 C205 C204 . . 123.19(15) ?
N3 C205 C209 . . 116.65(14) ?
C204 C205 C209 . . 120.16(15) ?
C207 C206 C204 . . 121.00(16) ?
C207 C206 H206 . . 119.5 ?
C204 C206 H206 . . 119.5 ?
C206 C207 C208 . . 121.20(16) ?
C206 C207 H207 . . 119.4 ?
C208 C207 H207 . . 119.4 ?
C210 C208 C209 . . 117.42(16) ?
C210 C208 C207 . . 123.53(17) ?
C209 C208 C207 . . 119.04(16) ?
N4 C209 C208 . . 122.88(15) ?
N4 C209 C205 . . 117.67(15) ?
C208 C209 C205 . . 119.45(15) ?
C211 C210 C208 . . 119.50(16) ?
C211 C210 H210 . . 120.3 ?
C208 C210 H210 . . 120.3 ?
C210 C211 C212 . . 119.31(16) ?
C210 C211 H211 . . 120.3 ?
C212 C211 H211 . . 120.3 ?
N4 C212 C211 . . 122.84(16) ?
N4 C212 H212 . . 118.6 ?
C211 C212 H212 . . 118.6 ?
C112 N1 C109 . . 118.39(15) ?
C112 N1 Co1 . . 128.06(12) ?
C109 N1 Co1 . . 113.55(11) ?
C101 N2 C105 . . 117.61(15) ?
C101 N2 Co1 . . 128.76(11) ?
C105 N2 Co1 . . 113.64(11) ?
C201 N3 C205 . . 118.03(14) ?
C201 N3 Co2 . . 128.38(12) ?
C205 N3 Co2 . . 113.58(11) ?
C212 N4 C209 . . 118.05(15) ?
C212 N4 Co2 . . 128.39(12) ?
C209 N4 Co2 . . 113.56(11) ?
C1 O1 Co1 . . 88.55(9) ?
C1 O2 Co1 . . 88.75(10) ?
C4 O3 Co2 . . 88.10(9) ?
C4 O4 Co2 . . 88.39(10) ?
C5 O5 Co2 . . 136.21(11) ?
C5 O6 Co1 . 4_566 137.27(11) ?
C7 O7 Co2 . . 128.74(11) ?
C7 O8 Co1 . 4_566 129.35(11) ?
O6 Co1 O8 4_565 4_565 97.19(5) yes
O6 Co1 N2 4_565 . 99.27(5) yes
O8 Co1 N2 4_565 . 105.71(5) yes
O6 Co1 N1 4_565 . 88.94(5) yes
O8 Co1 N1 4_565 . 172.12(5) yes
N2 Co1 N1 . . 78.03(5) yes
O6 Co1 O2 4_565 . 158.43(5) yes
O8 Co1 O2 4_565 . 86.00(5) yes
N2 Co1 O2 . . 100.37(5) yes
N1 Co1 O2 . . 86.49(5) yes
O6 Co1 O1 4_565 . 98.19(5) yes
O8 Co1 O1 4_565 . 83.88(5) yes
N2 Co1 O1 . . 158.78(5) yes
N1 Co1 O1 . . 90.36(5) yes
O2 Co1 O1 . . 60.81(4) yes
O7 Co2 O5 . . 96.62(5) yes
O7 Co2 N4 . . 94.75(5) yes
O5 Co2 N4 . . 103.72(5) yes
O7 Co2 N3 . . 90.43(5) yes
O5 Co2 N3 . . 172.37(5) yes
N4 Co2 N3 . . 78.49(5) yes
O7 Co2 O4 . . 100.35(5) yes
O5 Co2 O4 . . 84.88(5) yes
N4 Co2 O4 . . 161.68(5) yes
N3 Co2 O4 . . 91.00(5) yes
O7 Co2 O3 . . 161.40(5) yes
O5 Co2 O3 . . 85.19(5) yes
N4 Co2 O3 . . 102.82(5) yes
N3 Co2 O3 . . 87.20(5) yes
O4 Co2 O3 . . 61.29(4) yes

loop_
_geom_bond_atom_site_label_1
_geom_bond_atom_site_label_2
_geom_bond_site_symmetry_2
_geom_bond_distance
_geom_bond_publ_flag
C1 O1 . 1.264(2) ?
C1 O2 . 1.265(2) ?
C1 C2 . 1.494(2) ?
C2 C3 . 1.324(3) ?
C2 H2 . 0.9300 ?
C3 C4 . 1.491(2) ?
C3 H3 . 0.9300 ?
C4 O4 . 1.266(2) ?
C4 O3 . 1.268(2) ?
C5 O5 . 1.2593(19) ?
C5 O6 . 1.2641(19) ?
C5 C6 . 1.500(2) ?
C6 C6 3_767 1.330(3) ?
C6 H6 . 0.9300 ?
C7 O8 . 1.2519(19) ?
C7 O7 . 1.270(2) ?
C7 C8 . 1.494(2) ?
C8 C8 3_667 1.329(3) ?
C8 H8 . 0.9300 ?
C101 N2 . 1.330(2) ?
C101 C102 . 1.407(2) ?
C101 H101 . 0.9300 ?
C102 C103 . 1.373(3) ?
C102 H102 . 0.9300 ?
C103 C104 . 1.411(2) ?
C103 H103 . 0.9300 ?
C104 C105 . 1.410(2) ?
C104 C106 . 1.436(2) ?
C105 N2 . 1.365(2) ?
C105 C109 . 1.439(2) ?
C106 C107 . 1.348(3) ?
C106 H106 . 0.9300 ?
C107 C108 . 1.441(2) ?
C107 H107 . 0.9300 ?
C108 C110 . 1.406(3) ?
C108 C109 . 1.406(2) ?
C109 N1 . 1.362(2) ?
C110 C111 . 1.376(3) ?
C110 H110 . 0.9300 ?
C111 C112 . 1.409(2) ?
C111 H111 . 0.9300 ?
C112 N1 . 1.323(2) ?
C112 H112 . 0.9300 ?
C201 N3 . 1.324(2) ?
C201 C202 . 1.409(2) ?
C201 H201 . 0.9300 ?
C202 C203 . 1.375(3) ?
C202 H202 . 0.9300 ?
C203 C204 . 1.418(2) ?
C203 H203 . 0.9300 ?
C204 C205 . 1.404(2) ?
C204 C206 . 1.434(2) ?
C205 N3 . 1.363(2) ?
C205 C209 . 1.441(2) ?
C206 C207 . 1.354(3) ?
C206 H206 . 0.9300 ?
C207 C208 . 1.439(2) ?
C207 H207 . 0.9300 ?
C208 C210 . 1.408(2) ?
C208 C209 . 1.408(2) ?
C209 N4 . 1.364(2) ?
C210 C211 . 1.372(3) ?
C210 H210 . 0.9300 ?
C211 C212 . 1.406(3) ?
C211 H211 . 0.9300 ?
C212 N4 . 1.328(2) ?
C212 H212 . 0.9300 ?
N1 Co1 . 2.1432(15) yes
N2 Co1 . 2.1329(14) yes
N3 Co2 . 2.1312(14) yes
N4 Co2 . 2.1136(14) yes
O1 Co1 . 2.1843(12) yes
O2 Co1 . 2.1792(12) yes
O3 Co2 . 2.1731(13) yes
O4 Co2 . 2.1674(12) yes
O5 Co2 . 2.0712(12) yes
O6 Co1 4_566 2.0415(13) yes
O7 Co2 . 2.0228(13) yes
O8 Co1 4_566 2.0535(12) yes
Co1 O6 4_565 2.0415(13) ?
Co1 O8 4_565 2.0535(12) ?

loop_
_geom_torsion_atom_site_label_1
_geom_torsion_atom_site_label_2
_geom_torsion_atom_site_label_3
_geom_torsion_atom_site_label_4
_geom_torsion_site_symmetry_4
_geom_torsion
O1 C1 C2 C3 . 170.72(16)
O2 C1 C2 C3 . -9.4(3)
C1 C2 C3 C4 . 178.48(14)
C2 C3 C4 O4 . -172.67(16)
C2 C3 C4 O3 . 5.6(2)
O5 C5 C6 C6 3_767 -163.1(2)
O6 C5 C6 C6 3_767 18.5(3)
O8 C7 C8 C8 3_667 14.0(3)
O7 C7 C8 C8 3_667 -164.1(2)
N2 C101 C102 C103 . -1.8(3)
C101 C102 C103 C104 . 1.7(3)
C102 C103 C104 C105 . 0.0(2)
C102 C103 C104 C106 . -179.79(17)
C103 C104 C105 N2 . -1.8(2)
C106 C104 C105 N2 . 177.98(15)
C103 C104 C105 C109 . 177.77(14)
C106 C104 C105 C109 . -2.5(2)
C105 C104 C106 C107 . 3.2(3)
C103 C104 C106 C107 . -177.08(17)
C104 C106 C107 C108 . -1.0(3)
C106 C107 C108 C110 . 178.29(17)
C106 C107 C108 C109 . -1.9(3)
C110 C108 C109 N1 . 2.0(2)
C107 C108 C109 N1 . -177.83(16)
C110 C108 C109 C105 . -177.64(15)
C107 C108 C109 C105 . 2.5(2)
N2 C105 C109 N1 . -0.4(2)
C104 C105 C109 N1 . 179.97(15)
N2 C105 C109 C108 . 179.24(14)
C104 C105 C109 C108 . -0.3(2)
C109 C108 C110 C111 . -0.2(3)
C107 C108 C110 C111 . 179.61(17)
C108 C110 C111 C112 . -1.4(3)
C110 C111 C112 N1 . 1.4(3)
N3 C201 C202 C203 . -0.9(3)
C201 C202 C203 C204 . 1.0(3)
C202 C203 C204 C205 . 0.1(2)
C202 C203 C204 C206 . 179.38(17)
C203 C204 C205 N3 . -1.5(2)
C206 C204 C205 N3 . 179.21(16)
C203 C204 C205 C209 . 177.89(14)
C206 C204 C205 C209 . -1.4(2)
C205 C204 C206 C207 . 1.0(3)
C203 C204 C206 C207 . -178.19(17)
C204 C206 C207 C208 . 0.3(3)
C206 C207 C208 C210 . 177.95(17)
C206 C207 C208 C209 . -1.4(3)
C210 C208 C209 N4 . 1.2(2)
C207 C208 C209 N4 . -179.46(15)
C210 C208 C209 C205 . -178.37(14)
C207 C208 C209 C205 . 1.0(2)
N3 C205 C209 N4 . 0.2(2)
C204 C205 C209 N4 . -179.19(14)
N3 C205 C209 C208 . 179.81(14)
C204 C205 C209 C208 . 0.4(2)
C209 C208 C210 C211 . -0.7(3)
C207 C208 C210 C211 . -179.99(17)
C208 C210 C211 C212 . -0.4(3)
C210 C211 C212 N4 . 1.2(3)
C111 C112 N1 C109 . 0.3(3)
C111 C112 N1 Co1 . 179.53(12)
C108 C109 N1 C112 . -2.1(2)
C105 C109 N1 C112 . 177.61(15)
C108 C109 N1 Co1 . 178.61(12)
C105 C109 N1 Co1 . -1.72(18)
C102 C101 N2 C105 . 0.0(2)
C102 C101 N2 Co1 . 179.84(12)
C104 C105 N2 C101 . 1.8(2)
C109 C105 N2 C101 . -177.79(14)
C104 C105 N2 Co1 . -178.05(13)
C109 C105 N2 Co1 . 2.38(17)
C202 C201 N3 C205 . -0.4(2)
C202 C201 N3 Co2 . -179.37(12)
C204 C205 N3 C201 . 1.7(2)
C209 C205 N3 C201 . -177.76(14)
C204 C205 N3 Co2 . -179.25(12)
C209 C205 N3 Co2 . 1.33(17)
C211 C212 N4 C209 . -0.7(2)
C211 C212 N4 Co2 . -179.81(12)
C208 C209 N4 C212 . -0.5(2)
C205 C209 N4 C212 . 179.04(14)
C208 C209 N4 Co2 . 178.75(12)
C205 C209 N4 Co2 . -1.70(17)
O2 C1 O1 Co1 . 4.43(15)
C2 C1 O1 Co1 . -175.67(13)
O1 C1 O2 Co1 . -4.44(15)
C2 C1 O2 Co1 . 175.66(13)
O4 C4 O3 Co2 . 7.76(15)
C3 C4 O3 Co2 . -170.44(13)
O3 C4 O4 Co2 . -7.78(15)
C3 C4 O4 Co2 . 170.44(13)
O6 C5 O5 Co2 . -4.6(3)
C6 C5 O5 Co2 . 177.10(12)
O5 C5 O6 Co1 4_566 78.8(2)
C6 C5 O6 Co1 4_566 -102.97(18)
O8 C7 O7 Co2 . 100.68(18)
C8 C7 O7 Co2 . -81.35(18)
O7 C7 O8 Co1 4_566 -10.8(3)
C8 C7 O8 Co1 4_566 171.29(11)
C101 N2 Co1 O6 4_565 -95.35(14)
C105 N2 Co1 O6 4_565 84.46(11)
C101 N2 Co1 O8 4_565 4.89(15)
C105 N2 Co1 O8 4_565 -175.31(10)
C101 N2 Co1 N1 . 177.74(15)
C105 N2 Co1 N1 . -2.45(10)
C101 N2 Co1 O2 . 93.62(14)
C105 N2 Co1 O2 . -86.57(11)
C101 N2 Co1 O1 . 119.64(16)
C105 N2 Co1 O1 . -60.56(19)
C101 N2 Co1 C1 . 98.92(15)
C105 N2 Co1 C1 . -81.27(12)
C112 N1 Co1 O6 4_565 83.28(15)
C109 N1 Co1 O6 4_565 -97.48(11)
C112 N1 Co1 N2 . -177.02(15)
C109 N1 Co1 N2 . 2.23(11)
C112 N1 Co1 O2 . -75.63(14)
C109 N1 Co1 O2 . 103.61(11)
C112 N1 Co1 O1 . -14.91(15)
C109 N1 Co1 O1 . 164.33(11)
C112 N1 Co1 C1 . -45.31(15)
C109 N1 Co1 C1 . 133.94(12)
C1 O2 Co1 O6 4_565 16.76(17)
C1 O2 Co1 O8 4_565 -82.72(10)
C1 O2 Co1 N2 . 172.02(9)
C1 O2 Co1 N1 . 94.88(10)
C1 O2 Co1 O1 . 2.50(9)
C1 O1 Co1 O6 4_565 -177.25(9)
C1 O1 Co1 O8 4_565 86.33(10)
C1 O1 Co1 N2 . -32.12(19)
C1 O1 Co1 N1 . -88.28(10)
C1 O1 Co1 O2 . -2.50(9)
O1 C1 Co1 O6 4_565 3.48(12)
O2 C1 Co1 O6 4_565 -172.21(8)
O1 C1 Co1 O8 4_565 -90.06(10)
O2 C1 Co1 O8 4_565 94.26(9)
O1 C1 Co1 N2 . 165.35(9)
O2 C1 Co1 N2 . -10.33(12)
O1 C1 Co1 N1 . 91.67(10)
O2 C1 Co1 N1 . -84.02(9)
O1 C1 Co1 O2 . 175.69(15)
O2 C1 Co1 O1 . -175.69(15)
C7 O7 Co2 O5 . -38.86(14)
C7 O7 Co2 N4 . -143.29(14)
C7 O7 Co2 N3 . 138.22(14)
C7 O7 Co2 O4 . 47.12(14)
C7 O7 Co2 O3 . 55.7(2)
C7 O7 Co2 C4 . 46.26(16)
C5 O5 Co2 O7 . -44.59(18)
C5 O5 Co2 N4 . 51.96(18)
C5 O5 Co2 O4 . -144.45(18)
C5 O5 Co2 O3 . 154.01(18)
C5 O5 Co2 C4 . -175.22(18)
C212 N4 Co2 O7 . 91.49(14)
C209 N4 Co2 O7 . -87.68(11)
C212 N4 Co2 O5 . -6.52(15)
C209 N4 Co2 O5 . 174.31(10)
C212 N4 Co2 N3 . -179.04(15)
C209 N4 Co2 N3 . 1.80(10)
C212 N4 Co2 O4 . -122.96(17)
C209 N4 Co2 O4 . 57.9(2)
C212 N4 Co2 O3 . -94.63(14)
C209 N4 Co2 O3 . 86.20(11)
C212 N4 Co2 C4 . -98.43(15)
C209 N4 Co2 C4 . 82.40(12)
C201 N3 Co2 O7 . -87.94(14)
C205 N3 Co2 O7 . 93.08(11)
C201 N3 Co2 N4 . 177.30(15)
C205 N3 Co2 N4 . -1.68(11)
C201 N3 Co2 O4 . 12.42(14)
C205 N3 Co2 O4 . -166.56(11)
C201 N3 Co2 O3 . 73.61(14)
C205 N3 Co2 O3 . -105.37(11)
C201 N3 Co2 C4 . 43.12(14)
C205 N3 Co2 C4 . -135.86(11)
C4 O4 Co2 O7 . -178.73(9)
C4 O4 Co2 O5 . -82.91(10)
C4 O4 Co2 N4 . 36.2(2)
C4 O4 Co2 N3 . 90.65(9)
C4 O4 Co2 O3 . 4.40(8)
C4 O3 Co2 O7 . -14.07(19)
C4 O3 Co2 O5 . 82.40(9)
C4 O3 Co2 N4 . -174.60(9)
C4 O3 Co2 N3 . -97.07(9)
C4 O3 Co2 O4 . -4.39(8)
O4 C4 Co2 O7 . 1.66(12)
O4 C4 Co2 O5 . 93.48(10)
O3 C4 Co2 O5 . -94.07(9)
O4 C4 Co2 N4 . -165.19(9)
O3 C4 Co2 N4 . 7.26(12)
O4 C4 Co2 N3 . -89.95(9)
O3 C4 Co2 N3 . 82.49(9)
O4 C4 Co2 O3 . -172.44(14)
